data_7007861
loop_
_publ_author_name
'Jones, Cameron'
'Aldridge, Simon'
'Gans-Eichler, Timo'
'Stasch, Andreas'

_publ_section_title
;
 Synthesis and characterisation of complexes of Group 13 metal
 amidinate heterocycles with the CpFe(CO)2 fragment.
;
_journal_issue 45
_journal_name_full 'Dalton transactions (Cambridge, England : 2003)'
_journal_page_first 5357
_journal_page_last 5361
_journal_paper_doi 10.1039/b611758a
_journal_year 2006
_chemical_formula_sum 'C18 H28 Cl Fe Ga N2 O2'
_chemical_formula_weight 465.44
_chemical_name_systematic
;
?
;
_space_group_IT_number 14
_symmetry_cell_setting monoclinic
_symmetry_space_group_name_Hall '-P 2ybc'
_symmetry_space_group_name_H-M 'P 1 21/c 1'
_atom_sites_solution_hydrogens geom
_atom_sites_solution_primary direct
_atom_sites_solution_secondary difmap
_audit_creation_method SHELXL-97
_cell_angle_alpha 90.00
_cell_angle_beta 92.57(3)
_cell_angle_gamma 90.00
_cell_formula_units_Z 4
_cell_length_a 16.618(3)
_cell_length_b 9.4461(19)
_cell_length_c 13.563(3)
_cell_measurement_temperature 150(2)
_cell_volume 2126.9(7)
_computing_structure_refinement 'SHELXL-97 (Sheldrick, 1997)'
_computing_structure_solution 'SHELXS-97 (Sheldrick, 1990)'
_diffrn_ambient_temperature 150(2)
_diffrn_measured_fraction_theta_full 0.996
_diffrn_measured_fraction_theta_max 0.996
_diffrn_measurement_device_type 'Nonius Kappa CCD'
_diffrn_radiation_monochromator graphite
_diffrn_radiation_source 'fine-focus sealed tube'
_diffrn_radiation_type MoK\a
_diffrn_radiation_wavelength 0.71073
_diffrn_reflns_av_R_equivalents 0.0227
_diffrn_reflns_av_sigmaI/netI 0.0358
_diffrn_reflns_limit_h_max 20
_diffrn_reflns_limit_h_min -20
_diffrn_reflns_limit_k_max 11
_diffrn_reflns_limit_k_min -11
_diffrn_reflns_limit_l_max 16
_diffrn_reflns_limit_l_min -16
_diffrn_reflns_number 7968
_diffrn_reflns_theta_full 26.00
_diffrn_reflns_theta_max 26.00
_diffrn_reflns_theta_min 3.20
_exptl_absorpt_coefficient_mu 2.087
_exptl_absorpt_correction_T_max 0.818
_exptl_absorpt_correction_T_min 0.680
_exptl_absorpt_correction_type multi-scan
_exptl_absorpt_process_details 'Sortav (Blessing, 1995)'
_exptl_crystal_colour yellow
_exptl_crystal_density_diffrn 1.454
_exptl_crystal_density_method 'not measured'
_exptl_crystal_description block
_exptl_crystal_F_000 960
_exptl_crystal_size_max 0.20
_exptl_crystal_size_mid 0.15
_exptl_crystal_size_min 0.10
_refine_diff_density_max 0.381
_refine_diff_density_min -0.301
_refine_diff_density_rms 0.055
_refine_ls_extinction_method none
_refine_ls_goodness_of_fit_ref 1.040
_refine_ls_hydrogen_treatment constr
_refine_ls_matrix_type full
_refine_ls_number_parameters 233
_refine_ls_number_reflns 4176
_refine_ls_number_restraints 0
_refine_ls_restrained_S_all 1.040
_refine_ls_R_factor_all 0.0319
_refine_ls_R_factor_gt 0.0252
_refine_ls_shift/su_max 0.001
_refine_ls_shift/su_mean 0.000
_refine_ls_structure_factor_coef Fsqd
_refine_ls_weighting_details 'calc w=1/[\s^2^(Fo^2^)+(0.0196P)^2^+0.9276P] where P=(Fo^2^+2Fc^2^)/3'
_refine_ls_weighting_scheme calc
_refine_ls_wR_factor_gt 0.0574
_refine_ls_wR_factor_ref 0.0601
_reflns_number_gt 3638
_reflns_number_total 4176
_reflns_threshold_expression >2sigma(I)
_cod_data_source_file b611758a.txt
_cod_data_source_block compound2c
_cod_original_cell_volume 2126.8(7)
_cod_original_sg_symbol_H-M P2(1)/c
_cod_database_code 7007861

loop_
_symmetry_equiv_pos_as_xyz
'x, y, z'
'-x, y+1/2, -z+1/2'
'-x, -y, -z'
'x, -y-1/2, z-1/2'

loop_
_atom_site_label
_atom_site_type_symbol
_atom_site_fract_x
_atom_site_fract_y
_atom_site_fract_z
_atom_site_U_iso_or_equiv
_atom_site_adp_type
_atom_site_occupancy
_atom_site_symmetry_multiplicity
_atom_site_calc_flag
_atom_site_refinement_flags
_atom_site_disorder_assembly
_atom_site_disorder_group
Ga1 Ga 0.731437(12) 0.81712(2) 0.968569(15) 0.02047(7) Uani 1 1 d . . .
Fe1 Fe 0.602866(16) 0.71766(3) 0.94567(2) 0.02319(8) Uani 1 1 d . . .
Cl1 Cl 0.78407(3) 0.82202(6) 1.12340(4) 0.03500(13) Uani 1 1 d . . .
O1 O 0.55551(10) 0.92934(18) 1.08731(11) 0.0453(4) Uani 1 1 d . . .
N1 N 0.82429(9) 0.78971(15) 0.88372(11) 0.0209(3) Uani 1 1 d . . .
C1 C 0.82804(11) 0.92853(19) 0.86287(13) 0.0204(4) Uani 1 1 d . . .
O2 O 0.65597(9) 0.51199(16) 1.09342(12) 0.0417(4) Uani 1 1 d . . .
N2 N 0.76776(9) 0.99359(15) 0.90628(12) 0.0245(4) Uani 1 1 d . . .
C2 C 0.88898(12) 1.0061(2) 0.79984(14) 0.0262(4) Uani 1 1 d . . .
C3 C 0.94817(12) 0.9093(2) 0.74823(15) 0.0329(5) Uani 1 1 d . . .
H3A H 0.9823 0.9665 0.7066 0.049 Uiso 1 1 calc R . .
H3B H 0.9180 0.8404 0.7072 0.049 Uiso 1 1 calc R . .
H3C H 0.9820 0.8593 0.7979 0.049 Uiso 1 1 calc R . .
C4 C 0.93913(13) 1.1058(2) 0.86833(17) 0.0380(5) Uani 1 1 d . . .
H4A H 0.9033 1.1729 0.8996 0.057 Uiso 1 1 calc R . .
H4B H 0.9778 1.1579 0.8296 0.057 Uiso 1 1 calc R . .
H4C H 0.9683 1.0500 0.9193 0.057 Uiso 1 1 calc R . .
C5 C 0.84309(13) 1.0876(2) 0.71620(16) 0.0395(5) Uani 1 1 d . . .
H5A H 0.8074 1.1576 0.7448 0.059 Uiso 1 1 calc R . .
H5B H 0.8110 1.0209 0.6754 0.059 Uiso 1 1 calc R . .
H5C H 0.8817 1.1359 0.6753 0.059 Uiso 1 1 calc R . .
C6 C 0.88234(11) 0.67413(19) 0.87420(14) 0.0232(4) Uani 1 1 d . . .
H6 H 0.9052 0.6781 0.8073 0.028 Uiso 1 1 calc R . .
C7 C 0.83712(13) 0.5355(2) 0.88510(18) 0.0378(5) Uani 1 1 d . . .
H7A H 0.8119 0.5337 0.9491 0.057 Uiso 1 1 calc R . .
H7B H 0.8749 0.4562 0.8813 0.057 Uiso 1 1 calc R . .
H7C H 0.7954 0.5272 0.8320 0.057 Uiso 1 1 calc R . .
C8 C 0.95029(13) 0.6866(2) 0.95263(16) 0.0335(5) Uani 1 1 d . . .
H8A H 0.9769 0.7786 0.9466 0.050 Uiso 1 1 calc R . .
H8B H 0.9895 0.6107 0.9436 0.050 Uiso 1 1 calc R . .
H8C H 0.9283 0.6785 1.0182 0.050 Uiso 1 1 calc R . .
C9 C 0.74463(13) 1.1432(2) 0.91226(17) 0.0347(5) Uani 1 1 d . . .
H9 H 0.7847 1.2021 0.8778 0.042 Uiso 1 1 calc R . .
C10 C 0.66172(15) 1.1647(3) 0.8628(2) 0.0591(8) Uani 1 1 d . . .
H10A H 0.6631 1.1385 0.7930 0.089 Uiso 1 1 calc R . .
H10B H 0.6461 1.2644 0.8682 0.089 Uiso 1 1 calc R . .
H10C H 0.6225 1.1052 0.8953 0.089 Uiso 1 1 calc R . .
C11 C 0.7457(2) 1.1849(3) 1.0203(2) 0.0647(8) Uani 1 1 d . . .
H11A H 0.7076 1.1256 1.0548 0.097 Uiso 1 1 calc R . .
H11B H 0.7300 1.2845 1.0259 0.097 Uiso 1 1 calc R . .
H11C H 0.8000 1.1716 1.0499 0.097 Uiso 1 1 calc R . .
C12 C 0.55061(13) 0.8129(2) 0.81888(15) 0.0347(5) Uani 1 1 d . . .
H12 H 0.5403 0.9114 0.8119 0.042 Uiso 1 1 calc R . .
C13 C 0.49669(13) 0.7109(3) 0.85529(16) 0.0384(5) Uani 1 1 d . . .
H13 H 0.4440 0.7291 0.8766 0.046 Uiso 1 1 calc R . .
C14 C 0.53465(13) 0.5790(3) 0.85431(17) 0.0397(5) Uani 1 1 d . . .
H14 H 0.5124 0.4919 0.8751 0.048 Uiso 1 1 calc R . .
C15 C 0.61258(13) 0.5983(2) 0.81669(16) 0.0358(5) Uani 1 1 d . . .
H15 H 0.6514 0.5260 0.8079 0.043 Uiso 1 1 calc R . .
C16 C 0.62227(13) 0.7429(2) 0.79474(15) 0.0321(5) Uani 1 1 d . . .
H16 H 0.6685 0.7855 0.7685 0.039 Uiso 1 1 calc R . .
C17 C 0.57467(12) 0.8446(2) 1.03204(15) 0.0305(5) Uani 1 1 d . . .
C18 C 0.63564(12) 0.5949(2) 1.03477(16) 0.0294(5) Uani 1 1 d . . .

loop_
_atom_site_aniso_label
_atom_site_aniso_U_11
_atom_site_aniso_U_22
_atom_site_aniso_U_33
_atom_site_aniso_U_23
_atom_site_aniso_U_13
_atom_site_aniso_U_12
Ga1 0.02046(12) 0.02140(12) 0.01977(12) -0.00003(8) 0.00328(8) -0.00013(8)
Fe1 0.02004(15) 0.02689(16) 0.02281(16) -0.00055(11) 0.00297(11) 0.00010(11)
Cl1 0.0331(3) 0.0508(3) 0.0209(3) 0.0004(2) -0.0010(2) -0.0023(2)
O1 0.0501(10) 0.0555(10) 0.0303(9) -0.0099(8) 0.0015(7) 0.0252(8)
N1 0.0210(8) 0.0189(8) 0.0230(9) 0.0004(6) 0.0045(7) 0.0003(6)
C1 0.0208(9) 0.0209(9) 0.0191(9) 0.0000(7) -0.0022(7) -0.0032(7)
O2 0.0409(9) 0.0357(9) 0.0484(10) 0.0146(8) 0.0020(8) -0.0001(7)
N2 0.0263(9) 0.0183(8) 0.0291(9) 0.0009(7) 0.0038(7) -0.0007(7)
C2 0.0257(10) 0.0269(10) 0.0261(10) 0.0054(8) 0.0007(8) -0.0059(8)
C3 0.0302(11) 0.0403(12) 0.0287(12) 0.0070(9) 0.0088(9) -0.0072(9)
C4 0.0356(12) 0.0318(12) 0.0464(14) -0.0001(10) -0.0005(10) -0.0121(10)
C5 0.0386(13) 0.0442(13) 0.0358(13) 0.0160(11) 0.0025(10) -0.0031(11)
C6 0.0225(10) 0.0228(10) 0.0245(10) -0.0017(8) 0.0045(8) 0.0053(8)
C7 0.0373(13) 0.0223(11) 0.0548(15) 0.0012(10) 0.0140(11) 0.0031(9)
C8 0.0321(12) 0.0383(12) 0.0300(12) 0.0015(9) 0.0014(9) 0.0117(10)
C9 0.0382(12) 0.0187(10) 0.0476(14) 0.0003(9) 0.0053(10) 0.0028(9)
C10 0.0432(15) 0.0323(13) 0.101(2) 0.0080(14) -0.0039(15) 0.0126(11)
C11 0.100(2) 0.0327(14) 0.0621(19) -0.0206(13) 0.0132(17) 0.0145(14)
C12 0.0375(13) 0.0421(13) 0.0237(11) -0.0002(9) -0.0078(9) 0.0051(10)
C13 0.0205(11) 0.0620(16) 0.0322(13) -0.0066(11) -0.0045(9) -0.0010(10)
C14 0.0351(12) 0.0436(13) 0.0400(13) -0.0081(11) -0.0010(10) -0.0144(11)
C15 0.0362(12) 0.0402(13) 0.0310(12) -0.0130(10) 0.0005(10) 0.0021(10)
C16 0.0303(12) 0.0462(13) 0.0199(11) -0.0029(9) 0.0010(9) -0.0033(10)
C17 0.0251(11) 0.0398(12) 0.0265(11) 0.0057(10) -0.0011(9) 0.0063(9)
C18 0.0231(10) 0.0302(11) 0.0354(12) -0.0014(10) 0.0055(9) -0.0033(9)

loop_
_atom_type_symbol
_atom_type_description
_atom_type_scat_dispersion_real
_atom_type_scat_dispersion_imag
_atom_type_scat_source
C C 0.0033 0.0016 'International Tables Vol C Tables 4.2.6.8 and 6.1.1.4'
H H 0.0000 0.0000 'International Tables Vol C Tables 4.2.6.8 and 6.1.1.4'
N N 0.0061 0.0033 'International Tables Vol C Tables 4.2.6.8 and 6.1.1.4'
O O 0.0106 0.0060 'International Tables Vol C Tables 4.2.6.8 and 6.1.1.4'
Cl Cl 0.1484 0.1585 'International Tables Vol C Tables 4.2.6.8 and 6.1.1.4'
Fe Fe 0.3463 0.8444 'International Tables Vol C Tables 4.2.6.8 and 6.1.1.4'
Ga Ga 0.2307 1.6083 'International Tables Vol C Tables 4.2.6.8 and 6.1.1.4'

loop_
_geom_angle_atom_site_label_1
_geom_angle_atom_site_label_2
_geom_angle_atom_site_label_3
_geom_angle
_geom_angle_site_symmetry_1
_geom_angle_site_symmetry_3
_geom_angle_publ_flag
N2 Ga1 N1 66.51(6) . . ?
N2 Ga1 Cl1 105.64(5) . . ?
N1 Ga1 Cl1 105.41(5) . . ?
N2 Ga1 Fe1 125.19(5) . . ?
N1 Ga1 Fe1 126.85(5) . . ?
Cl1 Ga1 Fe1 116.64(3) . . ?
C18 Fe1 C17 94.38(10) . . ?
C18 Fe1 C15 100.80(10) . . ?
C17 Fe1 C15 163.49(9) . . ?
C18 Fe1 C12 163.63(9) . . ?
C17 Fe1 C12 98.12(9) . . ?
C15 Fe1 C12 65.79(9) . . ?
C18 Fe1 C14 97.91(10) . . ?
C17 Fe1 C14 131.83(9) . . ?
C15 Fe1 C14 39.72(8) . . ?
C12 Fe1 C14 65.82(9) . . ?
C18 Fe1 C16 133.93(9) . . ?
C17 Fe1 C16 129.08(9) . . ?
C15 Fe1 C16 39.25(9) . . ?
C12 Fe1 C16 39.39(8) . . ?
C14 Fe1 C16 66.29(9) . . ?
C18 Fe1 C13 127.66(10) . . ?
C17 Fe1 C13 99.66(9) . . ?
C15 Fe1 C13 65.84(9) . . ?
C12 Fe1 C13 39.53(9) . . ?
C14 Fe1 C13 38.80(9) . . ?
C16 Fe1 C13 66.23(9) . . ?
C18 Fe1 Ga1 85.42(7) . . ?
C17 Fe1 Ga1 84.64(7) . . ?
C15 Fe1 Ga1 102.87(7) . . ?
C12 Fe1 Ga1 106.19(7) . . ?
C14 Fe1 Ga1 142.52(6) . . ?
C16 Fe1 Ga1 84.53(7) . . ?
C13 Fe1 Ga1 145.68(7) . . ?
C1 N1 C6 132.17(16) . . ?
C1 N1 Ga1 92.25(11) . . ?
C6 N1 Ga1 132.87(12) . . ?
N2 C1 N1 108.29(16) . . ?
N2 C1 C2 123.44(16) . . ?
N1 C1 C2 128.26(16) . . ?
C1 N2 C9 132.18(16) . . ?
C1 N2 Ga1 92.86(11) . . ?
C9 N2 Ga1 134.68(13) . . ?
C3 C2 C1 114.87(16) . . ?
C3 C2 C4 107.38(17) . . ?
C1 C2 C4 107.91(16) . . ?
C3 C2 C5 105.51(17) . . ?
C1 C2 C5 109.25(16) . . ?
C4 C2 C5 111.99(17) . . ?
N1 C6 C7 107.63(15) . . ?
N1 C6 C8 110.58(15) . . ?
C7 C6 C8 110.70(17) . . ?
N2 C9 C11 108.18(19) . . ?
N2 C9 C10 109.82(18) . . ?
C11 C9 C10 111.3(2) . . ?
C16 C12 C13 108.3(2) . . ?
C16 C12 Fe1 70.52(12) . . ?
C13 C12 Fe1 70.59(12) . . ?
C14 C13 C12 108.04(19) . . ?
C14 C13 Fe1 70.45(12) . . ?
C12 C13 Fe1 69.88(12) . . ?
C13 C14 C15 107.9(2) . . ?
C13 C14 Fe1 70.75(12) . . ?
C15 C14 Fe1 69.90(12) . . ?
C16 C15 C14 108.3(2) . . ?
C16 C15 Fe1 70.63(12) . . ?
C14 C15 Fe1 70.38(12) . . ?
C15 C16 C12 107.41(19) . . ?
C15 C16 Fe1 70.12(12) . . ?
C12 C16 Fe1 70.09(12) . . ?
O1 C17 Fe1 178.74(19) . . ?
O2 C18 Fe1 178.62(19) . . ?

loop_
_geom_bond_atom_site_label_1
_geom_bond_atom_site_label_2
_geom_bond_distance
_geom_bond_site_symmetry_2
_geom_bond_publ_flag
Ga1 N2 1.9755(15) . ?
Ga1 N1 1.9829(16) . ?
Ga1 Cl1 2.2387(8) . ?
Ga1 Fe1 2.3419(5) . ?
Fe1 C18 1.744(2) . ?
Fe1 C17 1.755(2) . ?
Fe1 C15 2.093(2) . ?
Fe1 C12 2.094(2) . ?
Fe1 C14 2.100(2) . ?
Fe1 C16 2.100(2) . ?
Fe1 C13 2.104(2) . ?
O1 C17 1.151(2) . ?
N1 C1 1.343(2) . ?
N1 C6 1.466(2) . ?
C1 N2 1.334(2) . ?
C1 C2 1.540(3) . ?
O2 C18 1.156(2) . ?
N2 C9 1.468(2) . ?
C2 C3 1.535(3) . ?
C2 C4 1.541(3) . ?
C2 C5 1.544(3) . ?
C6 C7 1.520(3) . ?
C6 C8 1.521(3) . ?
C9 C11 1.517(4) . ?
C9 C10 1.519(3) . ?
C12 C16 1.413(3) . ?
C12 C13 1.420(3) . ?
C13 C14 1.396(3) . ?
C14 C15 1.425(3) . ?
C15 C16 1.408(3) . ?
